data_2243395
loop_
_publ_author_name
'Zaleski, Curtis M.'
'Zeller, Matthias'

_publ_section_title
;
 Synthesis and crystal structure of two manganese-based 12-metallacrown-4
 complexes: Na~2~(3-chlorobenzoate)~2~[12-MC~Mn(III)N(shi)~-4](DMF)~6~ and
 MnNa(3-chlorobenzoate)~3~[12-MC~Mn(III)N(shi)~-4](DMF)(H~2~O)~4~&#x00B7;4DMF&#x00B7;0.72H~2~O
;
_journal_coeditor_code MW2160
_journal_issue 6
_journal_name_full 'Acta Crystallographica Section E'
_journal_page_first 848
_journal_page_last 856
_journal_paper_doi 10.1107/S2056989020006362
_journal_volume 76
_journal_year 2020
_chemical_formula_iupac '[Mn4 Na2 (C7 H4 Cl O2)2 (C7 H4 N O3)4 (C3 H7 N O)6]'
_chemical_formula_moiety 'C59.23 H64.21 Cl2 Mn4 N9.74 Na2 O21.74, 0.258(C3H7 N O)'
_chemical_formula_sum 'C60 H66.01 Cl2 Mn4 N10 Na2 O22'
_chemical_formula_weight 1615.99
_chemical_name_systematic
Bis(\m-3-chlorobenzoato)hexakis(dimethylformamide)tetrakis(\m~4~-<i>N</i>,2-dioxidobenzene-1-carboximidato)tetramanganese(III)disodium(I)
_space_group_crystal_system triclinic
_space_group_IT_number 2
_space_group_name_Hall '-P 1'
_space_group_name_H-M_alt 'P -1'
_atom_sites_solution_hydrogens geom
_atom_sites_solution_primary direct
_atom_sites_solution_secondary difmap
_audit_creation_method SHELXL-2018/3
_cell_angle_alpha 102.839(3)
_cell_angle_beta 111.628(3)
_cell_angle_gamma 90.722(4)
_cell_formula_units_Z 1
_cell_length_a 12.0423(8)
_cell_length_b 12.3722(8)
_cell_length_c 12.6875(9)
_cell_measurement_reflns_used 9922
_cell_measurement_temperature 150(2)
_cell_measurement_theta_max 80.6860
_cell_measurement_theta_min 5.6966
_cell_volume 1704.0(2)
_computing_cell_refinement
;
SAINT (Bruker, 2018)
;
_computing_data_collection
;
APEX3 (Bruker, 2018)
;
_computing_data_reduction
;
SAINT (Bruker, 2018)
;
_computing_molecular_graphics
;
Mercury (Macrae <i>et al.</i>,  2020)
;
_computing_publication_material
;
publCIF (Westrip, 2010)
;
_computing_structure_refinement
;
<i>SHELXL2018/3</i> (Sheldrick, 2015),
<i>shelXle</i>  (H\"ubschle <i>et al.</i>,  2011)
;
_computing_structure_solution
;
SHELXS97 (Sheldrick, 2008)
;
_diffrn_ambient_temperature 150(2)
_diffrn_detector_area_resol_mean 7.4074
_diffrn_measured_fraction_theta_full 0.983
_diffrn_measured_fraction_theta_max 0.918
_diffrn_measurement_device_type
;
Bruker AXS D8 Quest CMOS diffractometer with PhotonII charge-integrating pixel
array detector (CPAD)
;
_diffrn_measurement_method 'omega and phi scans'
_diffrn_radiation_monochromator 'laterally graded multilayer (Goebel) mirror'
_diffrn_radiation_type CuK\a
_diffrn_radiation_wavelength 1.54178
_diffrn_reflns_av_R_equivalents 0.0475
_diffrn_reflns_av_unetI/netI 0.0458
_diffrn_reflns_limit_h_max 13
_diffrn_reflns_limit_h_min -15
_diffrn_reflns_limit_k_max 15
_diffrn_reflns_limit_k_min -15
_diffrn_reflns_limit_l_max 16
_diffrn_reflns_limit_l_min -16
_diffrn_reflns_number 22753
_diffrn_reflns_theta_full 67.679
_diffrn_reflns_theta_max 80.764
_diffrn_reflns_theta_min 5.130
_diffrn_source 'I-mu-S microsource X-ray tube'
_diffrn_source_current '1.0 mA'
_diffrn_source_voltage '50 kV'
_exptl_absorpt_coefficient_mu 7.454
_exptl_absorpt_correction_T_max 0.7543
_exptl_absorpt_correction_T_min 0.5276
_exptl_absorpt_correction_type multi-scan
_exptl_absorpt_process_details
;
(SADABS; Krause <i>et al.</i>,  2015)
;
_exptl_crystal_colour brown
_exptl_crystal_density_diffrn 1.575
_exptl_crystal_description plate
_exptl_crystal_F_000 828
_exptl_crystal_size_max 0.180
_exptl_crystal_size_mid 0.080
_exptl_crystal_size_min 0.040
_refine_diff_density_max 0.491
_refine_diff_density_min -0.571
_refine_ls_extinction_method none
_refine_ls_goodness_of_fit_ref 1.122
_refine_ls_hydrogen_treatment constr
_refine_ls_matrix_type full
_refine_ls_number_parameters 999
_refine_ls_number_reflns 6871
_refine_ls_number_restraints 2038
_refine_ls_restrained_S_all 1.051
_refine_ls_R_factor_all 0.0542
_refine_ls_R_factor_gt 0.0450
_refine_ls_shift/su_max 0.001
_refine_ls_shift/su_mean 0.000
_refine_ls_structure_factor_coef Fsqd
_refine_ls_weighting_details 'w=1/[\s^2^(Fo^2^)+(0.0687P)^2^+0.5540P] where P=(Fo^2^+2Fc^2^)/3'
_refine_ls_weighting_scheme calc
_refine_ls_wR_factor_gt 0.1233
_refine_ls_wR_factor_ref 0.1284
_reflns_number_gt 5590
_reflns_number_total 6871
_reflns_threshold_expression 'I > 2\s(I)'
_cod_data_source_file mw2160sup1.cif
_cod_data_source_block 1
_cod_database_code 2243395
_shelx_space_group_comment
;
The symmetry employed for this shelxl refinement is uniquely defined
by the following loop, which should always be used as a source of
symmetry information in preference to the above space-group names.
They are only intended as comments.
;
_shelx_estimated_absorpt_t_min 0.347
_shelx_estimated_absorpt_t_max 0.755

loop_
_space_group_symop_operation_xyz
'x, y, z'
'-x, -y, -z'

loop_
_atom_site_type_symbol
_atom_site_label
_atom_site_fract_x
_atom_site_fract_y
_atom_site_fract_z
_atom_site_U_iso_or_equiv
_atom_site_adp_type
_atom_site_calc_flag
_atom_site_occupancy
_atom_site_disorder_assembly
_atom_site_disorder_group
Na Na1 0.56999(10) 0.57176(10) 0.43966(10) 0.0414(3) Uani d 1 . .
Mn Mn1 0.24955(4) 0.51893(4) 0.28749(3) 0.02874(13) Uani d 0.9276(9) A 1
O O1 0.36731(18) 0.57424(17) 0.43743(16) 0.0344(4) Uani d 0.9276(9) A 1
N N1 0.3344(2) 0.6609(2) 0.5069(2) 0.0305(6) Uani d 0.9276(9) A 1
O O2 0.15555(19) 0.61826(18) 0.35629(17) 0.0362(5) Uani d 0.9276(9) A 1
C C1 0.2226(3) 0.6782(2) 0.4602(2) 0.0314(6) Uani d 0.9276(9) A 1
C C2 0.1718(3) 0.7641(3) 0.5235(3) 0.0335(6) Uani d 0.9276(9) A 1
C C3 0.0508(3) 0.7792(3) 0.4687(3) 0.0402(7) Uani d 0.9276(9) A 1
H H3 0.005415 0.733099 0.393366 0.048 Uiso calc 0.9276(9) A 1
C C4 -0.0042(3) 0.8584(3) 0.5202(4) 0.0502(9) Uani d 0.9276(9) A 1
H H4 -0.086603 0.866715 0.481564 0.060 Uiso calc 0.9276(9) A 1
C C5 0.0625(4) 0.9261(3) 0.6294(4) 0.0550(10) Uani d 0.9276(9) A 1
H H5 0.025976 0.982396 0.665490 0.066 Uiso calc 0.9276(9) A 1
C C6 0.1820(3) 0.9124(3) 0.6865(3) 0.0479(8) Uani d 0.9276(9) A 1
H H6 0.225812 0.958890 0.762110 0.057 Uiso calc 0.9276(9) A 1
C C7 0.2394(3) 0.8323(3) 0.6359(3) 0.0348(6) Uani d 0.9276(9) A 1
O O3 0.3544(2) 0.82499(18) 0.69636(19) 0.0408(5) Uani d 0.9276(9) A 1
Mn Mn2 0.45555(4) 0.72084(3) 0.66609(4) 0.02969(13) Uani d 0.9276(9) A 1
O O4 0.55221(18) 0.61023(17) 0.63426(16) 0.0354(5) Uani d 0.9276(9) A 1
N N2 0.6542(3) 0.6066(3) 0.7316(2) 0.0311(5) Uani d 0.9276(9) A 1
O O5 0.58685(18) 0.75588(16) 0.81973(17) 0.0341(4) Uani d 0.9276(9) A 1
C C8 0.6678(3) 0.6852(2) 0.8243(2) 0.0282(5) Uani d 0.9276(9) A 1
C C9 0.7740(3) 0.6954(2) 0.9320(2) 0.0311(6) Uani d 0.9276(9) A 1
C C10 0.7776(3) 0.7720(3) 1.0336(3) 0.0376(7) Uani d 0.9276(9) A 1
H H10 0.710856 0.813058 1.030807 0.045 Uiso calc 0.9276(9) A 1
C C11 0.8760(4) 0.7888(3) 1.1372(3) 0.0433(8) Uani d 0.9276(9) A 1
H H11 0.877246 0.840970 1.205149 0.052 Uiso calc 0.9276(9) A 1
C C12 0.9734(3) 0.7283(3) 1.1409(3) 0.0411(8) Uani d 0.9276(9) A 1
H H12 1.041641 0.739355 1.211940 0.049 Uiso calc 0.9276(9) A 1
C C13 0.9720(3) 0.6520(3) 1.0422(3) 0.0371(7) Uani d 0.9276(9) A 1
H H13 1.039585 0.611952 1.045876 0.045 Uiso calc 0.9276(9) A 1
C C14 0.8715(3) 0.6334(2) 0.9365(2) 0.0327(6) Uani d 0.9276(9) A 1
O O6 0.87716(18) 0.55919(17) 0.84463(17) 0.0351(4) Uani d 0.9276(9) A 1
O O7 0.4914(2) 0.6448(2) 0.2744(2) 0.0493(6) Uani d 0.9276(9) A 1
O O8 0.2903(2) 0.62890(18) 0.20310(19) 0.0416(5) Uani d 0.9276(9) A 1
C C15 0.3932(3) 0.6717(3) 0.2175(3) 0.0425(8) Uani d 0.9276(9) A 1
C C16 0.3907(4) 0.7686(3) 0.1615(3) 0.0490(8) Uani d 0.9276(9) A 1
C C17 0.4971(4) 0.8206(4) 0.1678(4) 0.0609(10) Uani d 0.9276(9) A 1
H H17 0.571452 0.792859 0.203596 0.073 Uiso calc 0.9276(9) A 1
C C18 0.4945(5) 0.9129(4) 0.1219(4) 0.0722(11) Uani d 0.9276(9) A 1
H H18 0.567092 0.947097 0.124945 0.087 Uiso calc 0.9276(9) A 1
C C19 0.3878(4) 0.9554(4) 0.0721(4) 0.0695(11) Uani d 0.9276(9) A 1
H H19 0.386444 1.019893 0.042921 0.083 Uiso calc 0.9276(9) A 1
C C20 0.2836(4) 0.9034(3) 0.0653(4) 0.0623(10) Uani d 0.9276(9) A 1
Cl Cl1 0.14996(15) 0.96107(12) 0.00820(17) 0.0925(5) Uani d 0.9276(9) A 1
C C21 0.2836(4) 0.8100(3) 0.1093(3) 0.0511(9) Uani d 0.9276(9) A 1
H H21 0.210193 0.774962 0.103365 0.061 Uiso calc 0.9276(9) A 1
Mn Mn1B 0.7452(6) 0.3952(5) 0.6294(5) 0.0326(14) Uani d 0.0724(9) A 2
O O1B 0.6406(18) 0.5042(16) 0.6240(17) 0.037(3) Uani d 0.0724(9) A 2
N N1B 0.672(4) 0.586(4) 0.727(3) 0.033(3) Uani d 0.0724(9) A 2
O O2B 0.8412(18) 0.4978(17) 0.7831(16) 0.036(4) Uani d 0.0724(9) A 2
C C1B 0.776(2) 0.577(2) 0.8025(19) 0.034(3) Uani d 0.0724(9) A 2
C C2B 0.824(3) 0.655(3) 0.919(2) 0.032(3) Uani d 0.0724(9) A 2
C C3B 0.935(3) 0.635(3) 0.995(3) 0.034(3) Uani d 0.0724(9) A 2
H H3B 0.976449 0.576909 0.969409 0.041 Uiso calc 0.0724(9) A 2
C C4B 0.984(3) 0.699(4) 1.106(3) 0.036(4) Uani d 0.0724(9) A 2
H H4B 1.063759 0.691764 1.153958 0.043 Uiso calc 0.0724(9) A 2
C C5B 0.918(4) 0.773(4) 1.149(3) 0.040(4) Uani d 0.0724(9) A 2
H H5B 0.947815 0.807198 1.230734 0.048 Uiso calc 0.0724(9) A 2
C C6B 0.810(3) 0.797(3) 1.076(3) 0.036(3) Uani d 0.0724(9) A 2
H H6B 0.771559 0.857868 1.102185 0.044 Uiso calc 0.0724(9) A 2
C C7B 0.757(2) 0.732(3) 0.962(2) 0.032(3) Uani d 0.0724(9) A 2
O O3B 0.6462(18) 0.7482(19) 0.8949(14) 0.038(3) Uani d 0.0724(9) A 2
Mn Mn2B 0.5604(5) 0.7006(5) 0.7338(5) 0.0350(13) Uani d 0.0724(9) A 2
O O4B 0.4731(17) 0.6419(17) 0.5750(13) 0.033(3) Uani d 0.0724(9) A 2
N N2B 0.362(2) 0.683(3) 0.538(2) 0.030(3) Uani d 0.0724(9) A 2
O O5B 0.4275(17) 0.7945(18) 0.7235(16) 0.035(3) Uani d 0.0724(9) A 2
C C8B 0.3431(19) 0.754(2) 0.6197(19) 0.032(3) Uani d 0.0724(9) A 2
C C9B 0.225(2) 0.797(3) 0.588(3) 0.035(3) Uani d 0.0724(9) A 2
C C10B 0.218(3) 0.887(4) 0.674(3) 0.043(3) Uani d 0.0724(9) A 2
H H10B 0.288680 0.919778 0.740071 0.051 Uiso calc 0.0724(9) A 2
C C11B 0.111(4) 0.926(4) 0.664(4) 0.049(4) Uani d 0.0724(9) A 2
H H11B 0.101534 0.974617 0.728600 0.059 Uiso calc 0.0724(9) A 2
C C12B 0.016(4) 0.895(4) 0.556(4) 0.047(4) Uani d 0.0724(9) A 2
H H12B -0.053806 0.934502 0.543132 0.056 Uiso calc 0.0724(9) A 2
C C13B 0.020(3) 0.808(4) 0.469(4) 0.040(4) Uani d 0.0724(9) A 2
H H13B -0.048873 0.782822 0.398704 0.048 Uiso calc 0.0724(9) A 2
C C14B 0.127(3) 0.758(3) 0.484(2) 0.035(3) Uani d 0.0724(9) A 2
O O6B 0.129(2) 0.677(2) 0.3929(19) 0.037(3) Uani d 0.0724(9) A 2
O O7B 0.490(3) 0.696(3) 0.318(3) 0.051(4) Uani d 0.0724(9) A 2
O O8B 0.300(2) 0.709(2) 0.276(2) 0.047(4) Uani d 0.0724(9) A 2
C C15B 0.390(3) 0.696(3) 0.241(3) 0.047(3) Uani d 0.0724(9) A 2
C C16B 0.382(3) 0.7623(18) 0.1506(19) 0.051(3) Uani d 0.0724(9) A 2
C C17B 0.470(3) 0.780(2) 0.108(2) 0.054(3) Uani d 0.0724(9) A 2
H H17B 0.543708 0.748879 0.135972 0.065 Uiso calc 0.0724(9) A 2
C C18B 0.452(3) 0.842(3) 0.025(3) 0.060(3) Uani d 0.0724(9) A 2
H H18B 0.513237 0.853317 -0.003499 0.071 Uiso calc 0.0724(9) A 2
C C19B 0.345(3) 0.887(2) -0.016(3) 0.065(4) Uani d 0.0724(9) A 2
H H19B 0.331301 0.929325 -0.072229 0.078 Uiso calc 0.0724(9) A 2
C C20B 0.257(2) 0.8705(18) 0.025(2) 0.070(3) Uani d 0.0724(9) A 2
Cl Cl1B 0.115(2) 0.9218(18) -0.018(3) 0.0925(5) Uani d 0.0724(9) A 2
C C21B 0.275(3) 0.8083(19) 0.108(2) 0.056(4) Uani d 0.0724(9) A 2
H H21B 0.213524 0.797456 0.135697 0.067 Uiso calc 0.0724(9) A 2
O O9 0.5419(5) 0.8294(3) 0.5924(3) 0.0481(10) Uani d 0.799(3) A 1
C C22 0.6216(4) 0.9054(4) 0.6379(4) 0.0489(10) Uani d 0.799(3) A 1
H H22 0.653529 0.928859 0.720848 0.059 Uiso calc 0.799(3) A 1
N N3 0.6678(6) 0.9585(6) 0.5808(6) 0.0517(10) Uani d 0.799(3) A 1
C C23 0.6266(5) 0.9227(5) 0.4543(5) 0.0600(12) Uani d 0.799(3) A 1
H H23A 0.561726 0.861942 0.424876 0.090 Uiso calc 0.799(3) A 1
H H23B 0.693378 0.896688 0.432353 0.090 Uiso calc 0.799(3) A 1
H H23C 0.596737 0.985511 0.420197 0.090 Uiso calc 0.799(3) A 1
C C24 0.7588(6) 1.0515(5) 0.6389(6) 0.0757(15) Uani d 0.799(3) A 1
H H24A 0.821658 1.042275 0.606856 0.113 Uiso calc 0.799(3) A 1
H H24B 0.793968 1.055163 0.722846 0.113 Uiso calc 0.799(3) A 1
H H24C 0.722857 1.120618 0.626793 0.113 Uiso calc 0.799(3) A 1
O O9B 0.660(3) 0.834(2) 0.700(2) 0.049(4) Uani d 0.0724(9) A 2
C C22B 0.632(5) 0.861(4) 0.609(3) 0.052(3) Uani d 0.0724(9) A 2
H H22B 0.571330 0.812729 0.542712 0.062 Uiso calc 0.0724(9) A 2
N N3B 0.677(6) 0.951(7) 0.590(5) 0.058(3) Uani d 0.0724(9) A 2
C C23B 0.796(4) 1.006(5) 0.676(4) 0.064(4) Uani d 0.0724(9) A 2
H H23D 0.818178 0.975947 0.745556 0.097 Uiso calc 0.0724(9) A 2
H H23E 0.791073 1.086409 0.698493 0.097 Uiso calc 0.0724(9) A 2
H H23F 0.856079 0.992314 0.641292 0.097 Uiso calc 0.0724(9) A 2
C C24B 0.642(6) 0.973(5) 0.477(4) 0.060(3) Uani d 0.0724(9) A 2
H H24D 0.588667 0.910268 0.418078 0.089 Uiso calc 0.0724(9) A 2
H H24E 0.713852 0.984754 0.459956 0.089 Uiso calc 0.0724(9) A 2
H H24F 0.600370 1.040785 0.476374 0.089 Uiso calc 0.0724(9) A 2
O O9C 0.548(4) 0.856(3) 0.622(2) 0.047(3) Uani d 0.129(3) B 3
C C22C 0.565(2) 0.8569(19) 0.534(2) 0.052(3) Uani d 0.129(3) B 3
H H22C 0.528704 0.794608 0.469842 0.063 Uiso calc 0.129(3) B 3
N N3C 0.629(3) 0.9370(19) 0.518(3) 0.055(3) Uani d 0.129(3) B 3
C C23C 0.635(3) 0.924(3) 0.401(2) 0.061(4) Uani d 0.129(3) B 3
H H23G 0.631105 0.844936 0.364179 0.091 Uiso calc 0.129(3) B 3
H H23H 0.710969 0.962629 0.409399 0.091 Uiso calc 0.129(3) B 3
H H23I 0.567681 0.956855 0.351625 0.091 Uiso calc 0.129(3) B 3
C C24C 0.682(3) 1.042(2) 0.598(3) 0.063(3) Uani d 0.129(3) B 3
H H24G 0.769182 1.046028 0.621857 0.094 Uiso calc 0.129(3) B 3
H H24H 0.660782 1.049299 0.666440 0.094 Uiso calc 0.129(3) B 3
H H24I 0.651117 1.101618 0.559181 0.094 Uiso calc 0.129(3) B 3
O O10 0.3646(15) 0.5947(13) 0.7207(11) 0.050(2) Uani d 0.498(3) A 1
C C25 0.3844(9) 0.5822(9) 0.8165(9) 0.0508(17) Uani d 0.498(3) A 1
H H25 0.444775 0.633788 0.878917 0.061 Uiso calc 0.498(3) A 1
N N4 0.3337(8) 0.5069(8) 0.8461(7) 0.0573(16) Uani d 0.498(3) A 1
C C26 0.2464(14) 0.4197(11) 0.7651(10) 0.061(2) Uani d 0.498(3) A 1
H H26A 0.239360 0.419362 0.685592 0.074 Uiso calc 0.498(3) A 1
H H26B 0.168689 0.431241 0.771828 0.074 Uiso calc 0.498(3) A 1
H H26C 0.270784 0.348077 0.781915 0.074 Uiso calc 0.498(3) A 1
C C27 0.3757(10) 0.4926(8) 0.9663(7) 0.078(2) Uani d 0.498(3) A 1
H H27A 0.307397 0.490705 0.990550 0.118 Uiso calc 0.498(3) A 1
H H27B 0.435119 0.555054 1.019088 0.118 Uiso calc 0.498(3) A 1
H H27C 0.412480 0.422581 0.969352 0.118 Uiso calc 0.498(3) A 1
O O10B 0.430(3) 0.565(3) 0.746(3) 0.052(3) Uani d 0.0724(9) A 2
C C25B 0.403(3) 0.574(4) 0.829(3) 0.054(3) Uani d 0.0724(9) A 2
H H25B 0.425482 0.645023 0.882924 0.064 Uiso calc 0.0724(9) A 2
N N4B 0.346(3) 0.500(4) 0.855(3) 0.061(3) Uani d 0.0724(9) A 2
C C26B 0.304(6) 0.389(4) 0.786(4) 0.060(4) Uani d 0.0724(9) A 2
H H26D 0.268902 0.389297 0.702961 0.072 Uiso calc 0.0724(9) A 2
H H26E 0.243759 0.357363 0.808227 0.072 Uiso calc 0.0724(9) A 2
H H26F 0.371986 0.343190 0.798921 0.072 Uiso calc 0.0724(9) A 2
C C27B 0.320(6) 0.525(5) 0.961(4) 0.064(4) Uani d 0.0724(9) A 2
H H27D 0.376487 0.586970 1.018656 0.096 Uiso calc 0.0724(9) A 2
H H27E 0.327125 0.459207 0.992693 0.096 Uiso calc 0.0724(9) A 2
H H27F 0.237628 0.546113 0.941661 0.096 Uiso calc 0.0724(9) A 2
O O10C 0.3646(16) 0.5782(15) 0.7088(13) 0.044(2) Uani d 0.430(3) C 3
C C25C 0.3444(9) 0.5894(10) 0.7974(11) 0.055(2) Uani d 0.430(3) C 3
H H25C 0.372376 0.658121 0.854651 0.066 Uiso calc 0.430(3) C 3
N N4C 0.2856(7) 0.5110(8) 0.8186(8) 0.0576(18) Uani d 0.430(3) C 3
C C26C 0.2425(17) 0.4073(12) 0.7344(10) 0.057(2) Uani d 0.430(3) C 3
H H26G 0.211898 0.420372 0.655676 0.068 Uiso calc 0.430(3) C 3
H H26H 0.177617 0.370439 0.747059 0.068 Uiso calc 0.430(3) C 3
H H26I 0.308084 0.359783 0.742299 0.068 Uiso calc 0.430(3) C 3
C C27C 0.2624(11) 0.5265(10) 0.9256(8) 0.078(2) Uani d 0.430(3) C 3
H H27G 0.176493 0.531502 0.907383 0.117 Uiso calc 0.430(3) C 3
H H27H 0.308219 0.595349 0.981014 0.117 Uiso calc 0.430(3) C 3
H H27I 0.287025 0.463077 0.960265 0.117 Uiso calc 0.430(3) C 3
O O11 0.7624(12) 0.6718(11) 0.5247(13) 0.070(2) Uani d 0.516(5) A 1
C C28 0.8618(9) 0.6462(9) 0.5798(8) 0.081(2) Uani d 0.516(5) A 1
H H28 0.888305 0.581081 0.544658 0.098 Uiso calc 0.516(5) A 1
N N5 0.9360(7) 0.7053(7) 0.6879(6) 0.0660(17) Uani d 0.516(5) A 1
C C29 0.9012(9) 0.7930(8) 0.7480(8) 0.085(2) Uani d 0.516(5) A 1
H H29A 0.962890 0.818732 0.826930 0.102 Uiso calc 0.516(5) A 1
H H29B 0.825322 0.770472 0.753081 0.102 Uiso calc 0.516(5) A 1
H H29C 0.889915 0.853440 0.707767 0.102 Uiso calc 0.516(5) A 1
C C30 1.0409(11) 0.7016(12) 0.7730(12) 0.111(3) Uani d 0.516(5) A 1
H H30A 1.049979 0.759235 0.843300 0.133 Uiso calc 0.516(5) A 1
H H30B 1.106599 0.714629 0.747737 0.133 Uiso calc 0.516(5) A 1
H H30C 1.043252 0.628128 0.790383 0.133 Uiso calc 0.516(5) A 1
O O11B 0.7653(12) 0.6424(12) 0.5394(12) 0.071(3) Uani d 0.484(5) A 2
C C28B 0.8447(8) 0.6931(9) 0.6316(8) 0.0738(19) Uani d 0.484(5) A 2
H H28B 0.833496 0.757837 0.681652 0.089 Uiso calc 0.484(5) A 2
N N5B 0.9554(8) 0.6444(9) 0.6556(9) 0.085(2) Uani d 0.484(5) A 2
C C29B 0.9812(11) 0.5603(10) 0.5813(10) 0.101(3) Uani d 0.484(5) A 2
H H29D 0.998150 0.495775 0.615537 0.121 Uiso calc 0.484(5) A 2
H H29E 1.051586 0.585401 0.568425 0.121 Uiso calc 0.484(5) A 2
H H29F 0.912325 0.539235 0.506523 0.121 Uiso calc 0.484(5) A 2
C C30B 1.0546(10) 0.6572(10) 0.7364(10) 0.083(2) Uani d 0.484(5) A 2
H H30D 1.109659 0.611626 0.709900 0.100 Uiso calc 0.484(5) A 2
H H30E 1.046275 0.634324 0.802484 0.100 Uiso calc 0.484(5) A 2
H H30F 1.086556 0.735893 0.760885 0.100 Uiso calc 0.484(5) A 2

loop_
_atom_site_aniso_label
_atom_site_aniso_U_11
_atom_site_aniso_U_22
_atom_site_aniso_U_33
_atom_site_aniso_U_12
_atom_site_aniso_U_13
_atom_site_aniso_U_23
Na1 0.0352(6) 0.0476(6) 0.0379(6) -0.0037(5) 0.0062(5) 0.0175(5)
Mn1 0.0276(2) 0.0299(2) 0.0214(2) -0.00225(18) 0.00067(18) 0.00714(17)
O1 0.0329(11) 0.0366(10) 0.0249(9) 0.0039(8) 0.0045(8) 0.0014(8)
N1 0.0294(13) 0.0317(14) 0.0247(13) 0.0010(11) 0.0054(10) 0.0048(10)
O2 0.0320(12) 0.0387(11) 0.0277(10) 0.0003(9) 0.0011(9) 0.0058(8)
C1 0.0313(14) 0.0330(13) 0.0267(12) -0.0014(11) 0.0049(11) 0.0118(10)
C2 0.0333(16) 0.0316(13) 0.0340(15) -0.0014(12) 0.0096(12) 0.0109(12)
C3 0.0362(18) 0.0388(17) 0.0414(15) 0.0029(13) 0.0102(14) 0.0093(13)
C4 0.0359(18) 0.046(2) 0.057(2) 0.0055(15) 0.0095(16) 0.0043(16)
C5 0.040(2) 0.0463(18) 0.066(2) 0.0065(17) 0.0161(18) -0.0051(18)
C6 0.0374(19) 0.0424(18) 0.0506(18) 0.0011(15) 0.0107(16) -0.0041(15)
C7 0.0334(15) 0.0308(14) 0.0375(15) 0.0004(12) 0.0106(13) 0.0081(12)
O3 0.0346(11) 0.0403(11) 0.0347(11) 0.0007(9) 0.0042(9) -0.0004(9)
Mn2 0.0302(3) 0.0294(2) 0.0228(2) -0.00059(18) 0.00305(18) 0.00582(17)
O4 0.0301(10) 0.0379(10) 0.0232(9) 0.0036(8) -0.0044(8) 0.0035(8)
N2 0.0299(14) 0.0313(16) 0.0221(11) -0.0011(10) -0.0012(10) 0.0066(9)
O5 0.0354(11) 0.0318(10) 0.0268(10) -0.0016(8) 0.0036(9) 0.0052(8)
C8 0.0324(14) 0.0261(12) 0.0225(11) -0.0014(10) 0.0050(10) 0.0086(9)
C9 0.0330(15) 0.0289(14) 0.0252(13) -0.0055(11) 0.0026(12) 0.0095(11)
C10 0.0452(18) 0.0338(15) 0.0247(15) -0.0036(13) 0.0028(13) 0.0078(12)
C11 0.054(2) 0.0376(17) 0.0245(15) -0.0037(15) 0.0004(15) 0.0060(12)
C12 0.0431(18) 0.0389(19) 0.0249(15) -0.0089(15) -0.0050(14) 0.0074(12)
C13 0.0368(17) 0.0365(15) 0.0255(15) -0.0095(13) -0.0036(12) 0.0108(13)
C14 0.0335(16) 0.0305(13) 0.0234(13) -0.0082(11) -0.0028(12) 0.0100(11)
O6 0.0314(11) 0.0370(10) 0.0260(10) -0.0012(8) -0.0001(8) 0.0060(8)
O7 0.0480(14) 0.0542(15) 0.0490(14) 0.0048(12) 0.0149(12) 0.0253(12)
O8 0.0453(13) 0.0394(11) 0.0360(11) -0.0052(10) 0.0067(10) 0.0172(9)
C15 0.0537(19) 0.0391(16) 0.0358(16) 0.0008(15) 0.0160(14) 0.0133(13)
C16 0.056(2) 0.0463(17) 0.0471(17) -0.0025(15) 0.0187(15) 0.0193(14)
C17 0.064(2) 0.062(2) 0.062(2) -0.0036(18) 0.0241(19) 0.0258(18)
C18 0.080(3) 0.069(2) 0.076(3) -0.012(2) 0.032(2) 0.031(2)
C19 0.090(3) 0.055(2) 0.076(2) -0.002(2) 0.036(2) 0.0341(19)
C20 0.075(2) 0.0500(19) 0.067(2) 0.0059(18) 0.0235(19) 0.0303(17)
Cl1 0.0912(11) 0.0753(9) 0.1192(12) 0.0196(7) 0.0257(9) 0.0640(10)
C21 0.058(2) 0.0462(17) 0.0495(18) -0.0017(16) 0.0162(16) 0.0212(15)
Mn1B 0.035(3) 0.030(3) 0.026(3) 0.005(2) 0.004(2) 0.008(2)
O1B 0.032(5) 0.035(5) 0.028(5) -0.003(5) -0.004(5) 0.005(5)
N1B 0.031(5) 0.032(5) 0.024(4) 0.000(4) -0.002(4) 0.007(4)
O2B 0.030(6) 0.038(6) 0.027(6) 0.003(5) -0.004(5) 0.006(5)
C1B 0.034(4) 0.032(4) 0.024(4) -0.002(4) -0.001(4) 0.006(4)
C2B 0.032(4) 0.032(4) 0.022(4) -0.004(4) -0.001(4) 0.008(4)
C3B 0.036(5) 0.034(4) 0.023(5) -0.005(4) -0.002(4) 0.008(4)
C4B 0.041(5) 0.034(5) 0.023(5) -0.002(5) -0.001(5) 0.009(5)
C5B 0.045(5) 0.037(5) 0.025(5) -0.004(5) -0.002(5) 0.007(5)
C6B 0.041(5) 0.035(5) 0.024(5) -0.004(5) 0.002(5) 0.007(5)
C7B 0.034(4) 0.029(4) 0.024(4) -0.002(4) 0.002(4) 0.008(4)
O3B 0.038(4) 0.035(4) 0.030(4) 0.000(4) 0.002(4) 0.006(4)
Mn2B 0.033(2) 0.034(2) 0.030(2) 0.005(2) 0.004(2) 0.006(2)
O4B 0.030(4) 0.032(4) 0.027(4) 0.007(4) 0.003(4) 0.002(4)
N2B 0.029(4) 0.032(4) 0.025(4) 0.002(4) 0.007(4) 0.005(4)
O5B 0.036(5) 0.032(5) 0.025(4) 0.005(4) 0.009(4) -0.008(4)
C8B 0.030(4) 0.031(4) 0.029(4) 0.000(4) 0.007(4) 0.006(4)
C9B 0.032(4) 0.034(4) 0.035(4) 0.001(4) 0.009(4) 0.006(4)
C10B 0.035(5) 0.039(5) 0.046(5) 0.003(5) 0.011(5) -0.001(4)
C11B 0.037(5) 0.041(5) 0.054(5) 0.005(5) 0.009(5) -0.003(5)
C12B 0.037(5) 0.041(5) 0.052(5) 0.005(5) 0.011(5) 0.002(5)
C13B 0.034(5) 0.037(5) 0.043(5) 0.003(5) 0.010(5) 0.008(5)
C14B 0.033(4) 0.034(4) 0.035(4) 0.000(4) 0.010(4) 0.010(4)
O6B 0.036(5) 0.036(5) 0.033(5) 0.002(5) 0.005(4) 0.009(4)
O7B 0.055(6) 0.048(6) 0.047(6) 0.000(6) 0.012(6) 0.021(6)
O8B 0.053(6) 0.042(6) 0.044(6) 0.001(6) 0.012(6) 0.018(5)
C15B 0.053(4) 0.046(4) 0.044(4) -0.001(4) 0.016(4) 0.021(4)
C16B 0.059(4) 0.049(4) 0.051(4) -0.001(4) 0.020(4) 0.022(4)
C17B 0.063(5) 0.055(5) 0.057(5) -0.005(5) 0.029(5) 0.028(5)
C18B 0.072(5) 0.058(5) 0.065(5) -0.007(5) 0.035(5) 0.032(5)
C19B 0.079(5) 0.057(5) 0.071(5) -0.003(5) 0.032(5) 0.034(5)
C20B 0.079(4) 0.059(4) 0.081(4) 0.004(4) 0.026(4) 0.040(4)
Cl1B 0.0912(11) 0.0753(9) 0.1192(12) 0.0196(7) 0.0257(9) 0.0640(10)
C21B 0.065(5) 0.050(5) 0.058(5) 0.001(5) 0.021(5) 0.026(5)
O9 0.0485(17) 0.051(2) 0.044(2) -0.0092(17) 0.0126(18) 0.0199(15)
C22 0.051(2) 0.049(2) 0.046(2) -0.0063(19) 0.0210(17) 0.0076(17)
N3 0.053(2) 0.050(2) 0.056(2) -0.0056(17) 0.0258(17) 0.0119(16)
C23 0.062(3) 0.063(2) 0.057(3) -0.004(2) 0.019(2) 0.024(2)
C24 0.071(3) 0.069(3) 0.083(3) -0.019(3) 0.033(3) 0.006(3)
O9B 0.050(5) 0.046(5) 0.048(5) -0.002(5) 0.015(5) 0.014(5)
C22B 0.053(4) 0.051(4) 0.051(4) -0.005(4) 0.019(4) 0.014(4)
N3B 0.057(4) 0.057(4) 0.059(4) -0.008(4) 0.024(4) 0.013(4)
C23B 0.061(6) 0.062(6) 0.067(6) -0.010(6) 0.025(6) 0.010(6)
C24B 0.060(5) 0.058(5) 0.060(5) -0.005(5) 0.021(5) 0.015(5)
O9C 0.051(5) 0.044(5) 0.046(5) -0.001(5) 0.015(5) 0.018(5)
C22C 0.054(4) 0.051(4) 0.053(4) -0.005(4) 0.020(4) 0.015(4)
N3C 0.057(4) 0.055(4) 0.058(4) -0.007(4) 0.025(4) 0.015(4)
C23C 0.063(6) 0.059(6) 0.061(6) 0.000(6) 0.023(6) 0.020(6)
C24C 0.060(4) 0.062(4) 0.063(4) -0.007(4) 0.022(4) 0.013(4)
O10 0.052(3) 0.047(4) 0.045(4) -0.013(3) 0.008(3) 0.017(3)
C25 0.067(4) 0.047(3) 0.041(3) -0.011(3) 0.025(3) 0.010(2)
N4 0.082(4) 0.049(2) 0.050(3) -0.012(3) 0.035(3) 0.012(2)
C26 0.075(4) 0.057(4) 0.058(5) -0.011(3) 0.034(4) 0.011(4)
C27 0.111(5) 0.072(4) 0.053(3) -0.022(4) 0.036(4) 0.012(3)
O10B 0.063(5) 0.049(5) 0.042(5) -0.012(5) 0.019(5) 0.010(5)
C25B 0.068(4) 0.049(4) 0.043(4) -0.012(4) 0.022(4) 0.010(4)
N4B 0.082(4) 0.055(4) 0.048(4) -0.016(4) 0.032(4) 0.009(4)
C26B 0.080(6) 0.057(5) 0.049(5) -0.015(5) 0.034(5) 0.009(5)
C27B 0.090(6) 0.058(5) 0.048(5) -0.016(5) 0.034(5) 0.010(5)
O10C 0.050(3) 0.044(4) 0.036(3) -0.008(3) 0.015(3) 0.014(3)
C25C 0.069(4) 0.049(3) 0.044(4) -0.015(3) 0.019(3) 0.009(3)
N4C 0.080(4) 0.053(3) 0.042(3) -0.018(3) 0.029(3) 0.007(3)
C26C 0.077(4) 0.058(4) 0.041(4) -0.019(4) 0.036(4) 0.002(3)
C27C 0.110(5) 0.069(4) 0.054(4) -0.025(4) 0.038(4) 0.003(3)
O11 0.061(3) 0.075(5) 0.073(4) -0.030(3) 0.024(3) 0.020(3)
C28 0.083(4) 0.086(4) 0.078(4) -0.026(4) 0.033(3) 0.024(3)
N5 0.068(3) 0.075(4) 0.058(3) -0.018(3) 0.025(3) 0.025(3)
C29 0.087(5) 0.091(5) 0.081(5) -0.015(4) 0.034(4) 0.028(4)
C30 0.098(5) 0.114(6) 0.110(6) -0.022(5) 0.025(5) 0.035(5)
O11B 0.059(4) 0.089(6) 0.060(4) -0.041(4) 0.023(3) 0.008(4)
C28B 0.081(4) 0.083(4) 0.063(4) -0.031(4) 0.037(3) 0.014(3)
N5B 0.085(4) 0.088(5) 0.084(4) -0.020(4) 0.029(3) 0.035(4)
C29B 0.100(5) 0.103(6) 0.114(6) -0.006(5) 0.047(5) 0.043(5)
C30B 0.078(4) 0.086(5) 0.104(5) 0.011(4) 0.046(4) 0.042(4)

loop_
_atom_type_symbol
_atom_type_description
_atom_type_scat_dispersion_real
_atom_type_scat_dispersion_imag
_atom_type_scat_source
C C 0.0181 0.0091 'International Tables Vol C Tables 4.2.6.8 and 6.1.1.4'
H H 0.0000 0.0000 'International Tables Vol C Tables 4.2.6.8 and 6.1.1.4'
N N 0.0311 0.0180 'International Tables Vol C Tables 4.2.6.8 and 6.1.1.4'
O O 0.0492 0.0322 'International Tables Vol C Tables 4.2.6.8 and 6.1.1.4'
Na Na 0.1353 0.1239 'International Tables Vol C Tables 4.2.6.8 and 6.1.1.4'
Cl Cl 0.3639 0.7018 'International Tables Vol C Tables 4.2.6.8 and 6.1.1.4'
Mn Mn -0.5299 2.8052 'International Tables Vol C Tables 4.2.6.8 and 6.1.1.4'

loop_
_geom_angle_atom_site_label_1
_geom_angle_atom_site_label_2
_geom_angle_atom_site_label_3
_geom_angle_site_symmetry_1
_geom_angle_site_symmetry_3
_geom_angle
_geom_angle_publ_flag
O7 Na1 O11 . . 98.5(3) ?
O11B Na1 O7B . . 103.5(8) ?
O11B Na1 O4B . . 104.1(7) ?
O7B Na1 O4B . . 95.0(10) ?
O7 Na1 O1 . . 84.47(9) ?
O11 Na1 O1 . . 143.6(5) ?
O7 Na1 O1B . 2_666 82.6(5) ?
O11 Na1 O1B . 2_666 169.1(6) ?
O1 Na1 O1B . 2_666 25.5(4) ?
O7 Na1 O4 . 2_666 100.06(9) ?
O11 Na1 O4 . 2_666 148.2(4) ?
O1 Na1 O4 . 2_666 64.14(7) ?
O7 Na1 O4 . . 134.56(10) ?
O11 Na1 O4 . . 90.7(4) ?
O1 Na1 O4 . . 63.73(7) ?
O4 Na1 O4 2_666 . 94.37(7) ?
O11B Na1 O1B . . 73.7(6) ?
O7B Na1 O1B . . 157.2(10) ?
O4B Na1 O1B . . 64.6(6) ?
O1B Na1 O1B 2_666 . 94.6(5) ?
O7 Na1 O10B . 2_666 68.1(8) ?
O11 Na1 O10B . 2_666 104.5(9) ?
O1 Na1 O10B . 2_666 110.1(8) ?
O4 Na1 O10B 2_666 2_666 60.0(7) ?
O4 Na1 O10B . 2_666 151.2(7) ?
O7 Na1 O1 . 2_666 159.24(10) ?
O11 Na1 O1 . 2_666 93.7(3) ?
O1 Na1 O1 . 2_666 95.56(7) ?
O4 Na1 O1 2_666 2_666 61.99(7) ?
O4 Na1 O1 . 2_666 61.49(7) ?
O6 Mn1 O1 2_666 . 166.65(9) ?
O6 Mn1 O2 2_666 . 97.56(9) ?
O1 Mn1 O2 . . 81.08(8) ?
O6 Mn1 N2 2_666 2_666 88.87(10) ?
O1 Mn1 N2 . 2_666 87.74(10) ?
O2 Mn1 N2 . 2_666 157.65(14) ?
O6 Mn1 O8 2_666 . 93.89(9) ?
O1 Mn1 O8 . . 99.46(9) ?
O2 Mn1 O8 . . 95.44(9) ?
N2 Mn1 O8 2_666 . 105.50(15) ?
O6 Mn1 Na1 2_666 . 146.74(7) ?
O1 Mn1 Na1 . . 38.59(7) ?
O2 Mn1 Na1 . . 115.38(6) ?
N2 Mn1 Na1 2_666 . 62.51(10) ?
O8 Mn1 Na1 . . 79.18(7) ?
N1 O1 Mn1 . . 114.10(16) ?
N1 O1 Na1 . . 122.13(17) ?
Mn1 O1 Na1 . . 112.69(9) ?
N1 O1 Na1 . 2_666 104.77(17) ?
Mn1 O1 Na1 . 2_666 114.52(10) ?
Na1 O1 Na1 . 2_666 84.44(7) ?
C1 N1 O1 . . 113.2(2) ?
C1 N1 Mn2 . . 130.7(2) ?
O1 N1 Mn2 . . 115.42(18) ?
C1 O2 Mn1 . . 111.39(18) ?
N1 C1 O2 . . 119.4(3) ?
N1 C1 C2 . . 120.4(3) ?
O2 C1 C2 . . 120.2(3) ?
C3 C2 C7 . . 119.0(3) ?
C3 C2 C1 . . 117.8(3) ?
C7 C2 C1 . . 123.1(3) ?
C4 C3 C2 . . 122.1(3) ?
C4 C3 H3 . . 118.9 ?
C2 C3 H3 . . 118.9 ?
C3 C4 C5 . . 118.8(3) ?
C3 C4 H4 . . 120.6 ?
C5 C4 H4 . . 120.6 ?
C4 C5 C6 . . 120.5(3) ?
C4 C5 H5 . . 119.7 ?
C6 C5 H5 . . 119.7 ?
C5 C6 C7 . . 121.5(3) ?
C5 C6 H6 . . 119.2 ?
C7 C6 H6 . . 119.2 ?
O3 C7 C6 . . 117.7(3) ?
O3 C7 C2 . . 124.3(3) ?
C6 C7 C2 . . 118.0(3) ?
C7 O3 Mn2 . . 130.2(2) ?
O3 Mn2 O4 . . 177.31(10) ?
O3 Mn2 O5 . . 99.21(9) ?
O4 Mn2 O5 . . 81.99(8) ?
O3 Mn2 N1 . . 90.03(10) ?
O4 Mn2 N1 . . 88.64(9) ?
O5 Mn2 N1 . . 170.20(10) ?
O3 Mn2 O9 . . 94.22(15) ?
O4 Mn2 O9 . . 88.08(15) ?
O5 Mn2 O9 . . 94.23(13) ?
N1 Mn2 O9 . . 88.30(14) ?
O3 Mn2 O10 . . 90.2(4) ?
O4 Mn2 O10 . . 87.3(4) ?
O5 Mn2 O10 . . 90.4(4) ?
N1 Mn2 O10 . . 86.3(4) ?
O9 Mn2 O10 . . 173.0(4) ?
O3 Mn2 Na1 . 2_666 135.89(7) ?
O4 Mn2 Na1 . 2_666 41.44(7) ?
O5 Mn2 Na1 . 2_666 105.92(6) ?
N1 Mn2 Na1 . 2_666 64.73(8) ?
O9 Mn2 Na1 . 2_666 118.86(11) ?
O10 Mn2 Na1 . 2_666 54.6(4) ?
N2 O4 Mn2 . . 113.37(16) ?
N2 O4 Na1 . 2_666 109.1(2) ?
Mn2 O4 Na1 . 2_666 108.25(10) ?
N2 O4 Na1 . . 117.9(2) ?
Mn2 O4 Na1 . . 118.03(9) ?
Na1 O4 Na1 2_666 . 85.62(7) ?
C8 N2 O4 . . 113.7(2) ?
C8 N2 Mn1 . 2_666 129.8(2) ?
O4 N2 Mn1 . 2_666 116.43(18) ?
C8 O5 Mn2 . . 111.17(17) ?
N2 C8 O5 . . 119.5(2) ?
N2 C8 C9 . . 120.0(3) ?
O5 C8 C9 . . 120.4(2) ?
C14 C9 C10 . . 119.4(3) ?
C14 C9 C8 . . 122.6(3) ?
C10 C9 C8 . . 118.0(3) ?
C11 C10 C9 . . 121.4(3) ?
C11 C10 H10 . . 119.3 ?
C9 C10 H10 . . 119.3 ?
C10 C11 C12 . . 119.1(3) ?
C10 C11 H11 . . 120.5 ?
C12 C11 H11 . . 120.5 ?
C13 C12 C11 . . 120.7(3) ?
C13 C12 H12 . . 119.6 ?
C11 C12 H12 . . 119.6 ?
C12 C13 C14 . . 120.6(3) ?
C12 C13 H13 . . 119.7 ?
C14 C13 H13 . . 119.7 ?
O6 C14 C9 . . 124.0(3) ?
O6 C14 C13 . . 117.1(3) ?
C9 C14 C13 . . 118.9(3) ?
C14 O6 Mn1 . 2_666 127.7(2) ?
C15 O7 Na1 . . 136.2(2) ?
C15 O8 Mn1 . . 128.5(2) ?
O7 C15 O8 . . 126.6(3) ?
O7 C15 C16 . . 118.6(3) ?
O8 C15 C16 . . 114.8(3) ?
C21 C16 C17 . . 119.2(3) ?
C21 C16 C15 . . 120.3(3) ?
C17 C16 C15 . . 120.4(4) ?
C18 C17 C16 . . 120.0(4) ?
C18 C17 H17 . . 120.0 ?
C16 C17 H17 . . 120.0 ?
C19 C18 C17 . . 120.6(4) ?
C19 C18 H18 . . 119.7 ?
C17 C18 H18 . . 119.7 ?
C20 C19 C18 . . 119.1(4) ?
C20 C19 H19 . . 120.5 ?
C18 C19 H19 . . 120.5 ?
C19 C20 C21 . . 121.5(4) ?
C19 C20 Cl1 . . 118.8(3) ?
C21 C20 Cl1 . . 119.6(3) ?
C16 C21 C20 . . 119.7(4) ?
C16 C21 H21 . . 120.2 ?
C20 C21 H21 . . 120.2 ?
O6B Mn1B O1B 2_666 . 157.3(13) ?
O6B Mn1B O2B 2_666 . 97.0(9) ?
O1B Mn1B O2B . . 82.3(7) ?
O6B Mn1B Na1 2_666 . 123.3(8) ?
O1B Mn1B Na1 . . 37.8(7) ?
O2B Mn1B Na1 . . 106.4(6) ?
N2B Mn1B Na1 2_666 . 62.9(11) ?
O8B Mn1B Na1 2_666 . 133.0(8) ?
Na1 Mn1B Na1 2_666 . 54.83(9) ?
N1B O1B Mn1B . . 114.0(12) ?
N1B O1B Na1 . . 116(3) ?
Mn1B O1B Na1 . . 115.3(10) ?
Na1 O1B Na1 2_666 . 85.4(5) ?
C1B N1B O1B . . 112.7(14) ?
C1B N1B Mn2B . . 129.9(15) ?
O1B N1B Mn2B . . 117.2(12) ?
C1B O2B Mn1B . . 107.6(13) ?
N1B C1B O2B . . 122.6(16) ?
N1B C1B C2B . . 120.6(17) ?
O2B C1B C2B . . 116.7(16) ?
C3B C2B C7B . . 119.3(18) ?
C3B C2B C1B . . 116(2) ?
C7B C2B C1B . . 124(2) ?
C4B C3B C2B . . 120(2) ?
C4B C3B H3B . . 119.9 ?
C2B C3B H3B . . 119.9 ?
C3B C4B C5B . . 121(2) ?
C3B C4B H4B . . 119.7 ?
C5B C4B H4B . . 119.7 ?
C4B C5B C6B . . 120(2) ?
C4B C5B H5B . . 119.9 ?
C6B C5B H5B . . 119.9 ?
C5B C6B C7B . . 119(2) ?
C5B C6B H6B . . 120.4 ?
C7B C6B H6B . . 120.4 ?
O3B C7B C6B . . 119(2) ?
O3B C7B C2B . . 122(2) ?
C6B C7B C2B . . 119.1(19) ?
C7B O3B Mn2B . . 130.8(17) ?
O4B Mn2B O3B . . 175.4(11) ?
O4B Mn2B O5B . . 84.3(7) ?
O3B Mn2B O5B . . 97.7(8) ?
O4B Mn2B N1B . . 88.4(8) ?
O3B Mn2B N1B . . 89.1(9) ?
O5B Mn2B N1B . . 170.3(15) ?
O4B Mn2B O9B . . 92.2(11) ?
O3B Mn2B O9B . . 91.9(11) ?
O5B Mn2B O9B . . 89.5(12) ?
N1B Mn2B O9B . . 97(2) ?
O4B Mn2B O10B . . 80.9(12) ?
O3B Mn2B O10B . . 95.2(12) ?
O5B Mn2B O10B . . 84.4(13) ?
N1B Mn2B O10B . . 88(2) ?
O9B Mn2B O10B . . 171.2(12) ?
N2B O4B Mn2B . . 111.7(13) ?
N2B O4B Na1 . . 121.3(16) ?
Mn2B O4B Na1 . . 122.1(9) ?
Na1 O4B Na1 . 2_666 83.3(5) ?
C8B N2B O4B . . 113.9(17) ?
C8B O5B Mn2B . . 106.1(12) ?
N2B C8B O5B . . 122.5(17) ?
N2B C8B C9B . . 116.9(17) ?
O5B C8B C9B . . 120.3(17) ?
C14B C9B C10B . . 120.7(19) ?
C14B C9B C8B . . 126(2) ?
C10B C9B C8B . . 113(2) ?
C11B C10B C9B . . 120(2) ?
C11B C10B H10B . . 120.0 ?
C9B C10B H10B . . 120.0 ?
C10B C11B C12B . . 119(2) ?
C10B C11B H11B . . 120.5 ?
C12B C11B H11B . . 120.5 ?
C13B C12B C11B . . 121(2) ?
C13B C12B H12B . . 119.6 ?
C11B C12B H12B . . 119.6 ?
C12B C13B C14B . . 120(2) ?
C12B C13B H13B . . 120.1 ?
C14B C13B H13B . . 120.1 ?
O6B C14B C9B . . 125(2) ?
O6B C14B C13B . . 117(2) ?
C9B C14B C13B . . 118.1(19) ?
C15B O7B Na1 . . 133(2) ?
O7B C15B O8B . . 116(3) ?
O7B C15B C16B . . 118(2) ?
O8B C15B C16B . . 112(2) ?
C21B C16B C17B . . 117.9(19) ?
C21B C16B C15B . . 115(2) ?
C17B C16B C15B . . 127(2) ?
C16B C17B C18B . . 122(2) ?
C16B C17B H17B . . 119.2 ?
C18B C17B H17B . . 119.2 ?
C19B C18B C17B . . 119(2) ?
C19B C18B H18B . . 120.6 ?
C17B C18B H18B . . 120.6 ?
C20B C19B C18B . . 120(2) ?
C20B C19B H19B . . 119.8 ?
C18B C19B H19B . . 119.8 ?
C19B C20B C21B . . 120(2) ?
C19B C20B Cl1B . . 126(2) ?
C21B C20B Cl1B . . 114.1(19) ?
C16B C21B C20B . . 121(2) ?
C16B C21B H21B . . 119.6 ?
C20B C21B H21B . . 119.6 ?
C22 O9 Mn2 . . 132.4(3) ?
O9 C22 N3 . . 125.0(5) ?
O9 C22 H22 . . 117.5 ?
N3 C22 H22 . . 117.5 ?
C22 N3 C24 . . 122.8(6) ?
C22 N3 C23 . . 119.9(6) ?
C24 N3 C23 . . 117.3(5) ?
N3 C23 H23A . . 109.5 ?
N3 C23 H23B . . 109.5 ?
H23A C23 H23B . . 109.5 ?
N3 C23 H23C . . 109.5 ?
H23A C23 H23C . . 109.5 ?
H23B C23 H23C . . 109.5 ?
N3 C24 H24A . . 109.5 ?
N3 C24 H24B . . 109.5 ?
H24A C24 H24B . . 109.5 ?
N3 C24 H24C . . 109.5 ?
H24A C24 H24C . . 109.5 ?
H24B C24 H24C . . 109.5 ?
C22B O9B Mn2B . . 126(2) ?
O9B C22B N3B . . 127(3) ?
O9B C22B H22B . . 116.5 ?
N3B C22B H22B . . 116.5 ?
C22B N3B C24B . . 123(4) ?
C22B N3B C23B . . 118(3) ?
C24B N3B C23B . . 115(3) ?
N3B C23B H23D . . 109.5 ?
N3B C23B H23E . . 109.5 ?
H23D C23B H23E . . 109.5 ?
N3B C23B H23F . . 109.5 ?
H23D C23B H23F . . 109.5 ?
H23E C23B H23F . . 109.5 ?
N3B C24B H24D . . 109.5 ?
N3B C24B H24E . . 109.5 ?
H24D C24B H24E . . 109.5 ?
N3B C24B H24F . . 109.5 ?
H24D C24B H24F . . 109.5 ?
H24E C24B H24F . . 109.5 ?
O9C C22C N3C . . 127(2) ?
O9C C22C H22C . . 116.6 ?
N3C C22C H22C . . 116.6 ?
C22C N3C C24C . . 127(2) ?
C22C N3C C23C . . 118(2) ?
C24C N3C C23C . . 114.3(19) ?
N3C C23C H23G . . 109.5 ?
N3C C23C H23H . . 109.5 ?
H23G C23C H23H . . 109.5 ?
N3C C23C H23I . . 109.5 ?
H23G C23C H23I . . 109.5 ?
H23H C23C H23I . . 109.5 ?
N3C C24C H24G . . 109.5 ?
N3C C24C H24H . . 109.5 ?
H24G C24C H24H . . 109.5 ?
N3C C24C H24I . . 109.5 ?
H24G C24C H24I . . 109.5 ?
H24H C24C H24I . . 109.5 ?
C25 O10 Mn2 . . 129.0(12) ?
C25 O10 Na1 . 2_666 118.5(11) ?
Mn2 O10 Na1 . 2_666 85.8(4) ?
O10 C25 N4 . . 128.2(11) ?
O10 C25 H25 . . 115.9 ?
N4 C25 H25 . . 115.9 ?
C25 N4 C26 . . 124.1(8) ?
C25 N4 C27 . . 122.8(8) ?
C26 N4 C27 . . 112.4(8) ?
N4 C26 H26A . . 109.5 ?
N4 C26 H26B . . 109.5 ?
H26A C26 H26B . . 109.5 ?
N4 C26 H26C . . 109.5 ?
H26A C26 H26C . . 109.5 ?
H26B C26 H26C . . 109.5 ?
N4 C27 H27A . . 109.5 ?
N4 C27 H27B . . 109.5 ?
H27A C27 H27B . . 109.5 ?
N4 C27 H27C . . 109.5 ?
H27A C27 H27C . . 109.5 ?
H27B C27 H27C . . 109.5 ?
C25B O10B Mn2B . . 122(3) ?
O10B C25B N4B . . 128(3) ?
O10B C25B H25B . . 115.8 ?
N4B C25B H25B . . 115.8 ?
C25B N4B C26B . . 125(2) ?
C25B N4B C27B . . 122(2) ?
C26B N4B C27B . . 113(2) ?
N4B C26B H26D . . 109.5 ?
N4B C26B H26E . . 109.5 ?
H26D C26B H26E . . 109.5 ?
N4B C26B H26F . . 109.5 ?
H26D C26B H26F . . 109.5 ?
H26E C26B H26F . . 109.5 ?
N4B C27B H27D . . 109.5 ?
N4B C27B H27E . . 109.5 ?
H27D C27B H27E . . 109.5 ?
N4B C27B H27F . . 109.5 ?
H27D C27B H27F . . 109.5 ?
H27E C27B H27F . . 109.5 ?
O10C C25C N4C . . 123.6(13) ?
O10C C25C H25C . . 118.2 ?
N4C C25C H25C . . 118.2 ?
C25C N4C C26C . . 119.4(9) ?
C25C N4C C27C . . 122.6(9) ?
C26C N4C C27C . . 118.0(9) ?
N4C C26C H26G . . 109.5 ?
N4C C26C H26H . . 109.5 ?
H26G C26C H26H . . 109.5 ?
N4C C26C H26I . . 109.5 ?
H26G C26C H26I . . 109.5 ?
H26H C26C H26I . . 109.5 ?
N4C C27C H27G . . 109.5 ?
N4C C27C H27H . . 109.5 ?
H27G C27C H27H . . 109.5 ?
N4C C27C H27I . . 109.5 ?
H27G C27C H27I . . 109.5 ?
H27H C27C H27I . . 109.5 ?
C28 O11 Na1 . . 131.9(9) ?
O11 C28 N5 . . 124.1(14) ?
O11 C28 H28 . . 117.9 ?
N5 C28 H28 . . 117.9 ?
C30 N5 C29 . . 96.8(8) ?
C30 N5 C28 . . 141.0(10) ?
C29 N5 C28 . . 121.7(9) ?
N5 C29 H29A . . 109.5 ?
C30 C29 H29A . . 68.1 ?
N5 C29 H29B . . 109.5 ?
C30 C29 H29B . . 124.3 ?
H29A C29 H29B . . 109.5 ?
N5 C29 H29C . . 109.5 ?
C30 C29 H29C . . 124.1 ?
H29A C29 H29C . . 109.5 ?
H29B C29 H29C . . 109.5 ?
N5 C30 H30A . . 109.5 ?
C29 C30 H30A . . 67.7 ?
N5 C30 H30B . . 109.5 ?
C29 C30 H30B . . 122.9 ?
H30A C30 H30B . . 109.5 ?
N5 C30 H30C . . 109.5 ?
C29 C30 H30C . . 125.5 ?
H30A C30 H30C . . 109.5 ?
H30B C30 H30C . . 109.5 ?
C28B O11B Na1 . . 148.6(14) ?
O11B C28B N5B . . 112.8(13) ?
O11B C28B H28B . . 123.6 ?
N5B C28B H28B . . 123.6 ?
C30B N5B C29B . . 96.1(9) ?
C30B N5B C28B . . 137.8(11) ?
C29B N5B C28B . . 126.2(10) ?
N5B C29B H29D . . 109.5 ?
C30B C29B H29D . . 89.2 ?
N5B C29B H29E . . 109.5 ?
C30B C29B H29E . . 86.1 ?
H29D C29B H29E . . 109.5 ?
N5B C29B H29F . . 109.5 ?
C30B C29B H29F . . 148.8 ?
H29D C29B H29F . . 109.5 ?
H29E C29B H29F . . 109.5 ?
N5B C30B H30D . . 109.5 ?
C29B C30B H30D . . 65.3 ?
N5B C30B H30E . . 109.5 ?
C29B C30B H30E . . 119.3 ?
H30D C30B H30E . . 109.5 ?
N5B C30B H30F . . 109.5 ?
C29B C30B H30F . . 129.9 ?
H30D C30B H30F . . 109.5 ?
H30E C30B H30F . . 109.5 ?

loop_
_geom_bond_atom_site_label_1
_geom_bond_atom_site_label_2
_geom_bond_site_symmetry_2
_geom_bond_distance
_geom_bond_publ_flag
Na1 O11B . 2.272(12) ?
Na1 O7 . 2.347(3) ?
Na1 O11 . 2.357(12) ?
Na1 O7B . 2.38(3) ?
Na1 O4B . 2.430(19) ?
Na1 O1 . 2.431(2) ?
Na1 O1B 2_666 2.46(2) ?
Na1 O4 2_666 2.465(2) ?
Na1 O4 . 2.498(2) ?
Na1 O1B . 2.51(2) ?
Na1 O10B 2_666 2.57(3) ?
Na1 O1 2_666 2.585(2) ?
Mn1 O6 2_666 1.852(2) ?
Mn1 O1 . 1.873(2) ?
Mn1 O2 . 1.960(2) ?
Mn1 N2 2_666 1.974(3) ?
Mn1 O8 . 2.063(2) ?
O1 N1 . 1.389(3) ?
N1 C1 . 1.299(4) ?
N1 Mn2 . 1.973(2) ?
O2 C1 . 1.306(3) ?
C1 C2 . 1.465(4) ?
C2 C3 . 1.400(5) ?
C2 C7 . 1.414(4) ?
C3 C4 . 1.370(5) ?
C3 H3 . 0.9500 ?
C4 C5 . 1.383(5) ?
C4 H4 . 0.9500 ?
C5 C6 . 1.384(5) ?
C5 H5 . 0.9500 ?
C6 C7 . 1.392(5) ?
C6 H6 . 0.9500 ?
C7 O3 . 1.328(4) ?
O3 Mn2 . 1.859(2) ?
Mn2 O4 . 1.879(2) ?
Mn2 O5 . 1.955(2) ?
Mn2 O9 . 2.236(4) ?
Mn2 O10 . 2.261(15) ?
O4 N2 . 1.394(3) ?
N2 C8 . 1.305(4) ?
O5 C8 . 1.311(3) ?
C8 C9 . 1.467(4) ?
C9 C14 . 1.401(4) ?
C9 C10 . 1.406(4) ?
C10 C11 . 1.378(5) ?
C10 H10 . 0.9500 ?
C11 C12 . 1.392(5) ?
C11 H11 . 0.9500 ?
C12 C13 . 1.385(5) ?
C12 H12 . 0.9500 ?
C13 C14 . 1.405(4) ?
C13 H13 . 0.9500 ?
C14 O6 . 1.339(4) ?
O7 C15 . 1.232(4) ?
O8 C15 . 1.274(4) ?
C15 C16 . 1.518(4) ?
C16 C21 . 1.380(5) ?
C16 C17 . 1.394(6) ?
C17 C18 . 1.389(6) ?
C17 H17 . 0.9500 ?
C18 C19 . 1.376(7) ?
C18 H18 . 0.9500 ?
C19 C20 . 1.367(6) ?
C19 H19 . 0.9500 ?
C20 C21 . 1.390(5) ?
C20 Cl1 . 1.739(4) ?
C21 H21 . 0.9500 ?
Mn1B O6B 2_666 1.85(3) ?
Mn1B O1B . 1.852(15) ?
Mn1B O2B . 1.988(16) ?
Mn1B N2B 2_666 2.04(2) ?
Mn1B O8B 2_666 2.13(3) ?
O1B N1B . 1.378(18) ?
N1B C1B . 1.290(18) ?
N1B Mn2B . 1.981(15) ?
O2B C1B . 1.299(17) ?
C1B C2B . 1.472(17) ?
C2B C3B . 1.394(19) ?
C2B C7B . 1.395(18) ?
C3B C4B . 1.35(2) ?
C3B H3B . 0.9500 ?
C4B C5B . 1.37(2) ?
C4B H4B . 0.9500 ?
C5B C6B . 1.38(2) ?
C5B H5B . 0.9500 ?
C6B C7B . 1.393(19) ?
C6B H6B . 0.9500 ?
C7B O3B . 1.342(18) ?
O3B Mn2B . 1.867(15) ?
Mn2B O4B . 1.860(15) ?
Mn2B O5B . 1.971(15) ?
Mn2B O9B . 2.233(18) ?
Mn2B O10B . 2.35(3) ?
O4B N2B . 1.388(18) ?
N2B C8B . 1.291(18) ?
O5B C8B . 1.314(18) ?
C8B C9B . 1.470(17) ?
C9B C14B . 1.388(18) ?
C9B C10B . 1.402(19) ?
C10B C11B . 1.36(2) ?
C10B H10B . 0.9500 ?
C11B C12B . 1.39(2) ?
C11B H11B . 0.9500 ?
C12B C13B . 1.38(2) ?
C12B H12B . 0.9500 ?
C13B C14B . 1.409(19) ?
C13B H13B . 0.9500 ?
C14B O6B . 1.351(18) ?
O7B C15B . 1.241(19) ?
O8B C15B . 1.307(19) ?
C15B C16B . 1.525(18) ?
C16B C21B . 1.381(18) ?
C16B C17B . 1.392(19) ?
C17B C18B . 1.395(19) ?
C17B H17B . 0.9500 ?
C18B C19B . 1.38(2) ?
C18B H18B . 0.9500 ?
C19B C20B . 1.367(19) ?
C19B H19B . 0.9500 ?
C20B C21B . 1.392(19) ?
C20B Cl1B . 1.760(18) ?
C21B H21B . 0.9500 ?
O9 C22 . 1.211(6) ?
C22 N3 . 1.329(6) ?
C22 H22 . 0.9500 ?
N3 C24 . 1.437(7) ?
N3 C23 . 1.453(8) ?
C23 H23A . 0.9800 ?
C23 H23B . 0.9800 ?
C23 H23C . 0.9800 ?
C24 H24A . 0.9800 ?
C24 H24B . 0.9800 ?
C24 H24C . 0.9800 ?
O9B C22B . 1.20(2) ?
C22B N3B . 1.34(2) ?
C22B H22B . 0.9500 ?
N3B C24B . 1.43(2) ?
N3B C23B . 1.48(2) ?
C23B H23D . 0.9800 ?
C23B H23E . 0.9800 ?
C23B H23F . 0.9800 ?
C24B H24D . 0.9800 ?
C24B H24E . 0.9800 ?
C24B H24F . 0.9800 ?
O9C C22C . 1.208(18) ?
C22C N3C . 1.348(17) ?
C22C H22C . 0.9500 ?
N3C C24C . 1.419(19) ?
N3C C23C . 1.49(2) ?
C23C H23G . 0.9800 ?
C23C H23H . 0.9800 ?
C23C H23I . 0.9800 ?
C24C H24G . 0.9800 ?
C24C H24H . 0.9800 ?
C24C H24I . 0.9800 ?
O10 C25 . 1.196(10) ?
C25 N4 . 1.301(9) ?
C25 H25 . 0.9500 ?
N4 C26 . 1.417(11) ?
N4 C27 . 1.472(9) ?
C26 H26A . 0.9800 ?
C26 H26B . 0.9800 ?
C26 H26C . 0.9800 ?
C27 H27A . 0.9800 ?
C27 H27B . 0.9800 ?
C27 H27C . 0.9800 ?
O10B C25B . 1.197(18) ?
C25B N4B . 1.305(17) ?
C25B H25B . 0.9500 ?
N4B C26B . 1.426(18) ?
N4B C27B . 1.461(17) ?
C26B H26D . 0.9800 ?
C26B H26E . 0.9800 ?
C26B H26F . 0.9800 ?
C27B H27D . 0.9800 ?
C27B H27E . 0.9800 ?
C27B H27F . 0.9800 ?
O10C C25C . 1.214(12) ?
C25C N4C . 1.324(10) ?
C25C H25C . 0.9500 ?
N4C C26C . 1.422(11) ?
N4C C27C . 1.456(10) ?
C26C H26G . 0.9800 ?
C26C H26H . 0.9800 ?
C26C H26I . 0.9800 ?
C27C H27G . 0.9800 ?
C27C H27H . 0.9800 ?
C27C H27I . 0.9800 ?
O11 C28 . 1.230(14) ?
C28 N5 . 1.359(10) ?
C28 H28 . 0.9500 ?
N5 C30 . 1.335(11) ?
N5 C29 . 1.347(11) ?
C29 H29A . 0.9800 ?
C29 H29B . 0.9800 ?
C29 H29C . 0.9800 ?
C30 H30A . 0.9800 ?
C30 H30B . 0.9800 ?
C30 H30C . 0.9800 ?
O11B C28B . 1.229(13) ?
C28B N5B . 1.427(12) ?
C28B H28B . 0.9500 ?
N5B C30B . 1.234(11) ?
N5B C29B . 1.362(12) ?
C29B H29D . 0.9800 ?
C29B H29E . 0.9800 ?
C29B H29F . 0.9800 ?
C30B H30D . 0.9800 ?
C30B H30E . 0.9800 ?
C30B H30F . 0.9800 ?

loop_
_geom_hbond_atom_site_label_D
_geom_hbond_atom_site_label_H
_geom_hbond_atom_site_label_A
_geom_hbond_site_symmetry_A
_geom_hbond_distance_DH
_geom_hbond_distance_HA
_geom_hbond_distance_DA
_geom_hbond_angle_DHA
_geom_hbond_publ_flag
C26 H26A O11 2_666 0.98 2.65 3.56(2) 154.9 yes
C29 H29A Cl1 1_656 0.98 2.78 3.702(10) 156.3 yes
C30 H30A Cl1 1_656 0.98 2.79 3.699(14) 153.9 yes
C30 H30C O6 . 0.98 2.54 3.125(16) 118.5 yes

loop_
_geom_torsion_atom_site_label_1
_geom_torsion_atom_site_label_2
_geom_torsion_atom_site_label_3
_geom_torsion_atom_site_label_4
_geom_torsion_site_symmetry_1
_geom_torsion_site_symmetry_2
_geom_torsion_site_symmetry_3
_geom_torsion_site_symmetry_4
_geom_torsion
_geom_torsion_publ_flag
O6 Mn1 O1 N1 2_666 . . . -93.3(4) ?
O2 Mn1 O1 N1 . . . . -8.2(2) ?
N2 Mn1 O1 N1 2_666 . . . -168.8(2) ?
O8 Mn1 O1 N1 . . . . 85.9(2) ?
Na1 Mn1 O1 N1 . . . . 144.9(2) ?
O6 Mn1 O1 Na1 2_666 . . . 121.7(4) ?
O2 Mn1 O1 Na1 . . . . -153.16(11) ?
N2 Mn1 O1 Na1 2_666 . . . 46.26(16) ?
O8 Mn1 O1 Na1 . . . . -59.08(11) ?
O6 Mn1 O1 Na1 2_666 . . 2_666 27.4(4) ?
O2 Mn1 O1 Na1 . . . 2_666 112.53(11) ?
N2 Mn1 O1 Na1 2_666 . . 2_666 -48.05(16) ?
O8 Mn1 O1 Na1 . . . 2_666 -153.39(10) ?
Na1 Mn1 O1 Na1 . . . 2_666 -94.32(11) ?
Mn1 O1 N1 C1 . . . . 8.2(3) ?
Na1 O1 N1 C1 . . . . 149.4(2) ?
Na1 O1 N1 C1 2_666 . . . -117.9(2) ?
Mn1 O1 N1 Mn2 . . . . 179.54(12) ?
Na1 O1 N1 Mn2 . . . . -39.2(3) ?
Na1 O1 N1 Mn2 2_666 . . . 53.5(2) ?
O1 N1 C1 O2 . . . . -2.0(4) ?
Mn2 N1 C1 O2 . . . . -171.8(2) ?
O1 N1 C1 C2 . . . . 178.0(3) ?
Mn2 N1 C1 C2 . . . . 8.2(5) ?
Mn1 O2 C1 N1 . . . . -4.7(3) ?
Mn1 O2 C1 C2 . . . . 175.3(2) ?
N1 C1 C2 C3 . . . . 179.8(3) ?
O2 C1 C2 C3 . . . . -0.2(4) ?
N1 C1 C2 C7 . . . . 0.3(5) ?
O2 C1 C2 C7 . . . . -179.7(3) ?
C7 C2 C3 C4 . . . . 0.4(5) ?
C1 C2 C3 C4 . . . . -179.1(3) ?
C2 C3 C4 C5 . . . . 0.5(6) ?
C3 C4 C5 C6 . . . . -1.3(7) ?
C4 C5 C6 C7 . . . . 1.1(7) ?
C5 C6 C7 O3 . . . . 179.7(4) ?
C5 C6 C7 C2 . . . . -0.2(6) ?
C3 C2 C7 O3 . . . . 179.6(3) ?
C1 C2 C7 O3 . . . . -0.9(5) ?
C3 C2 C7 C6 . . . . -0.6(5) ?
C1 C2 C7 C6 . . . . 178.9(3) ?
C6 C7 O3 Mn2 . . . . 172.7(3) ?
C2 C7 O3 Mn2 . . . . -7.5(5) ?
C7 O3 Mn2 O5 . . . . -165.5(3) ?
C7 O3 Mn2 N1 . . . . 11.2(3) ?
C7 O3 Mn2 O9 . . . . 99.5(3) ?
C7 O3 Mn2 O10 . . . . -75.1(5) ?
C7 O3 Mn2 Na1 . . . 2_666 -41.0(3) ?
O5 Mn2 O4 N2 . . . . 4.1(3) ?
N1 Mn2 O4 N2 . . . . -173.0(3) ?
O9 Mn2 O4 N2 . . . . 98.6(3) ?
O10 Mn2 O4 N2 . . . . -86.7(4) ?
Na1 Mn2 O4 N2 2_666 . . . -121.2(3) ?
O5 Mn2 O4 Na1 . . . 2_666 125.30(10) ?
N1 Mn2 O4 Na1 . . . 2_666 -51.81(11) ?
O9 Mn2 O4 Na1 . . . 2_666 -140.15(12) ?
O10 Mn2 O4 Na1 . . . 2_666 34.6(4) ?
O5 Mn2 O4 Na1 . . . . -139.85(12) ?
N1 Mn2 O4 Na1 . . . . 43.04(13) ?
O9 Mn2 O4 Na1 . . . . -45.30(14) ?
O10 Mn2 O4 Na1 . . . . 129.4(4) ?
Na1 Mn2 O4 Na1 2_666 . . . 94.85(11) ?
Mn2 O4 N2 C8 . . . . -4.4(4) ?
Na1 O4 N2 C8 2_666 . . . -125.2(3) ?
Na1 O4 N2 C8 . . . . 139.5(3) ?
Mn2 O4 N2 Mn1 . . . 2_666 172.36(18) ?
Na1 O4 N2 Mn1 2_666 . . 2_666 51.6(3) ?
Na1 O4 N2 Mn1 . . . 2_666 -43.7(4) ?
O4 N2 C8 O5 . . . . 1.8(5) ?
Mn1 N2 C8 O5 2_666 . . . -174.4(3) ?
O4 N2 C8 C9 . . . . -177.1(3) ?
Mn1 N2 C8 C9 2_666 . . . 6.6(6) ?
Mn2 O5 C8 N2 . . . . 1.5(4) ?
Mn2 O5 C8 C9 . . . . -179.5(2) ?
N2 C8 C9 C14 . . . . 9.0(5) ?
O5 C8 C9 C14 . . . . -170.0(3) ?
N2 C8 C9 C10 . . . . -172.1(3) ?
O5 C8 C9 C10 . . . . 8.9(4) ?
C14 C9 C10 C11 . . . . 1.0(5) ?
C8 C9 C10 C11 . . . . -177.9(3) ?
C9 C10 C11 C12 . . . . -0.1(5) ?
C10 C11 C12 C13 . . . . -0.1(6) ?
C11 C12 C13 C14 . . . . -0.7(5) ?
C10 C9 C14 O6 . . . . -179.5(3) ?
C8 C9 C14 O6 . . . . -0.6(5) ?
C10 C9 C14 C13 . . . . -1.7(4) ?
C8 C9 C14 C13 . . . . 177.1(3) ?
C12 C13 C14 O6 . . . . 179.5(3) ?
C12 C13 C14 C9 . . . . 1.6(5) ?
C9 C14 O6 Mn1 . . . 2_666 -24.5(4) ?
C13 C14 O6 Mn1 . . . 2_666 157.7(2) ?
Na1 O7 C15 O8 . . . . -30.3(6) ?
Na1 O7 C15 C16 . . . . 147.0(3) ?
Mn1 O8 C15 O7 . . . . 10.4(5) ?
Mn1 O8 C15 C16 . . . . -167.0(2) ?
O7 C15 C16 C21 . . . . -172.1(4) ?
O8 C15 C16 C21 . . . . 5.5(5) ?
O7 C15 C16 C17 . . . . 4.4(6) ?
O8 C15 C16 C17 . . . . -178.1(4) ?
C21 C16 C17 C18 . . . . 0.0(6) ?
C15 C16 C17 C18 . . . . -176.5(4) ?
C16 C17 C18 C19 . . . . 1.4(7) ?
C17 C18 C19 C20 . . . . -1.9(7) ?
C18 C19 C20 C21 . . . . 1.1(7) ?
C18 C19 C20 Cl1 . . . . 177.2(4) ?
C17 C16 C21 C20 . . . . -0.8(6) ?
C15 C16 C21 C20 . . . . 175.7(4) ?
C19 C20 C21 C16 . . . . 0.2(7) ?
Cl1 C20 C21 C16 . . . . -175.8(3) ?
O6B Mn1B O1B N1B 2_666 . . . -97(4) ?
O2B Mn1B O1B N1B . . . . -8(4) ?
N2B Mn1B O1B N1B 2_666 . . . 178(4) ?
O8B Mn1B O1B N1B 2_666 . . . 77(4) ?
Na1 Mn1B O1B N1B 2_666 . . . 126(4) ?
Na1 Mn1B O1B N1B . . . . -138(4) ?
O6B Mn1B O1B Na1 2_666 . . 2_666 136(2) ?
O2B Mn1B O1B Na1 . . . 2_666 -134.1(13) ?
N2B Mn1B O1B Na1 2_666 . . 2_666 52.0(16) ?
O8B Mn1B O1B Na1 2_666 . . 2_666 -49.0(13) ?
Na1 Mn1B O1B Na1 . . . 2_666 96.1(11) ?
O6B Mn1B O1B Na1 2_666 . . . 40(3) ?
O2B Mn1B O1B Na1 . . . . 129.8(13) ?
N2B Mn1B O1B Na1 2_666 . . . -44.1(16) ?
O8B Mn1B O1B Na1 2_666 . . . -145.1(12) ?
Na1 Mn1B O1B Na1 2_666 . . . -96.1(10) ?
Mn1B O1B N1B C1B . . . . 8(7) ?
Na1 O1B N1B C1B 2_666 . . . 136(5) ?
Na1 O1B N1B C1B . . . . -130(4) ?
Mn1B O1B N1B Mn2B . . . . -176(3) ?
Na1 O1B N1B Mn2B 2_666 . . . -48(5) ?
Na1 O1B N1B Mn2B . . . . 47(5) ?
O1B N1B C1B O2B . . . . -2(8) ?
Mn2B N1B C1B O2B . . . . -178(4) ?
O1B N1B C1B C2B . . . . -178(4) ?
Mn2B N1B C1B C2B . . . . 6(9) ?
Mn1B O2B C1B N1B . . . . -4(6) ?
Mn1B O2B C1B C2B . . . . 172(3) ?
N1B C1B C2B C3B . . . . 177(5) ?
O2B C1B C2B C3B . . . . 1(6) ?
N1B C1B C2B C7B . . . . 9(7) ?
O2B C1B C2B C7B . . . . -168(4) ?
C7B C2B C3B C4B . . . . -8(7) ?
C1B C2B C3B C4B . . . . -177(4) ?
C2B C3B C4B C5B . . . . 9(8) ?
C3B C4B C5B C6B . . . . -11(9) ?
C4B C5B C6B C7B . . . . 12(9) ?
C5B C6B C7B O3B . . . . 173(5) ?
C5B C6B C7B C2B . . . . -10(7) ?
C3B C2B C7B O3B . . . . -175(4) ?
C1B C2B C7B O3B . . . . -6(7) ?
C3B C2B C7B C6B . . . . 8(7) ?
C1B C2B C7B C6B . . . . 177(4) ?
C6B C7B O3B Mn2B . . . . 166(3) ?
C2B C7B O3B Mn2B . . . . -11(6) ?
C7B O3B Mn2B O5B . . . . -168(3) ?
C7B O3B Mn2B N1B . . . . 19(4) ?
C7B O3B Mn2B O9B . . . . -79(3) ?
C7B O3B Mn2B O10B . . . . 106(3) ?
C7B O3B Mn2B Na1 . . . 2_666 72(4) ?
O5B Mn2B O4B N2B . . . . -6(3) ?
N1B Mn2B O4B N2B . . . . 168(3) ?
O9B Mn2B O4B N2B . . . . -95(3) ?
O10B Mn2B O4B N2B . . . . 79(3) ?
Na1 Mn2B O4B N2B 2_666 . . . 114(3) ?
O5B Mn2B O4B Na1 . . . . 149.3(15) ?
N1B Mn2B O4B Na1 . . . . -37(2) ?
O9B Mn2B O4B Na1 . . . . 60.0(14) ?
O10B Mn2B O4B Na1 . . . . -125.4(15) ?
Na1 Mn2B O4B Na1 2_666 . . . -90.4(10) ?
O5B Mn2B O4B Na1 . . . 2_666 -120.3(11) ?
N1B Mn2B O4B Na1 . . . 2_666 53(2) ?
O9B Mn2B O4B Na1 . . . 2_666 150.4(10) ?
O10B Mn2B O4B Na1 . . . 2_666 -35.1(11) ?
Mn2B O4B N2B C8B . . . . 1(5) ?
Na1 O4B N2B C8B . . . . -155(3) ?
Na1 O4B N2B C8B 2_666 . . . 113(4) ?
Mn2B O4B N2B Mn1B . . . 2_666 -171.8(18) ?
Na1 O4B N2B Mn1B . . . 2_666 33(4) ?
Na1 O4B N2B Mn1B 2_666 . . 2_666 -60(3) ?
O4B N2B C8B O5B . . . . 10(6) ?
Mn1B N2B C8B O5B 2_666 . . . 180(3) ?
O4B N2B C8B C9B . . . . -177(4) ?
Mn1B N2B C8B C9B 2_666 . . . -6(7) ?
Mn2B O5B C8B N2B . . . . -14(5) ?
Mn2B O5B C8B C9B . . . . 173(3) ?
N2B C8B C9B C14B . . . . 9(7) ?
O5B C8B C9B C14B . . . . -177(4) ?
N2B C8B C9B C10B . . . . -169(4) ?
O5B C8B C9B C10B . . . . 5(6) ?
C14B C9B C10B C11B . . . . 9(8) ?
C8B C9B C10B C11B . . . . -172(5) ?
C9B C10B C11B C12B . . . . -15(9) ?
C10B C11B C12B C13B . . . . 13(10) ?
C11B C12B C13B C14B . . . . -6(9) ?
C10B C9B C14B O6B . . . . 175(4) ?
C8B C9B C14B O6B . . . . -3(8) ?
C10B C9B C14B C13B . . . . -2(8) ?
C8B C9B C14B C13B . . . . 180(4) ?
C12B C13B C14B O6B . . . . -176(5) ?
C12B C13B C14B C9B . . . . 1(8) ?
C9B C14B O6B Mn1B . . . 2_666 -6(7) ?
C13B C14B O6B Mn1B . . . 2_666 171(3) ?
Na1 O7B C15B O8B . . . . 65(5) ?
Na1 O7B C15B C16B . . . . -158(2) ?
Mn1B O8B C15B O7B 2_666 . . . -55(4) ?
Mn1B O8B C15B C16B 2_666 . . . 165.6(15) ?
O7B C15B C16B C21B . . . . -149(3) ?
O8B C15B C16B C21B . . . . -9(3) ?
O7B C15B C16B C17B . . . . 31(3) ?
O8B C15B C16B C17B . . . . 170(3) ?
C21B C16B C17B C18B . . . . 0.0(4) ?
C15B C16B C17B C18B . . . . -179.9(3) ?
C16B C17B C18B C19B . . . . 0.0(7) ?
C17B C18B C19B C20B . . . . 0.0(9) ?
C18B C19B C20B C21B . . . . 0.0(10) ?
C18B C19B C20B Cl1B . . . . -179.8(6) ?
C17B C16B C21B C20B . . . . -0.1(7) ?
C15B C16B C21B C20B . . . . 179.9(5) ?
C19B C20B C21B C16B . . . . 0.1(9) ?
Cl1B C20B C21B C16B . . . . 179.8(5) ?
Mn2 O9 C22 N3 . . . . 176.2(6) ?
O9 C22 N3 C24 . . . . 177.2(7) ?
O9 C22 N3 C23 . . . . -3.0(11) ?
Mn2B O9B C22B N3B . . . . 168(7) ?
O9B C22B N3B C24B . . . . 177(7) ?
O9B C22B N3B C23B . . . . 20(13) ?
O9C C22C N3C C24C . . . . -6(6) ?
O9C C22C N3C C23C . . . . -178(4) ?
Mn2 O10 C25 N4 . . . . -177.7(9) ?
Na1 O10 C25 N4 2_666 . . . -68.3(17) ?
O10 C25 N4 C26 . . . . 3(2) ?
O10 C25 N4 C27 . . . . 172.9(15) ?
Mn2B O10B C25B N4B . . . . -170(3) ?
Na1 O10B C25B N4B 2_666 . . . -4(5) ?
O10B C25B N4B C26B . . . . 0.0(4) ?
O10B C25B N4B C27B . . . . 180.0(4) ?
Na1 O10C C25C N4C 2_666 . . . -40.6(17) ?
O10C C25C N4C C26C . . . . -0.2(4) ?
O10C C25C N4C C27C . . . . -179.9(4) ?
Na1 O11 C28 N5 . . . . -125.3(14) ?
O11 C28 N5 C30 . . . . 175.4(15) ?
O11 C28 N5 C29 . . . . 5.8(15) ?
C28 N5 C29 C30 . . . . 173.4(12) ?
C28 N5 C30 C29 . . . . -171.1(16) ?
Na1 O11B C28B N5B . . . . 137.6(17) ?
O11B C28B N5B C30B . . . . -173.2(14) ?
O11B C28B N5B C29B . . . . 8.4(15) ?
C28B N5B C29B C30B . . . . 178.9(14) ?
C28B N5B C30B C29B . . . . -178.6(17) ?

_cod_database_fobs_code 2243395
